data_1555995
loop_
_publ_author_name
'Jalal, Swapnadeep'
'Paul, Kartick'
'Jana, Umasish'

_publ_section_title
;
 Iron-Catalyzed 1,5-Enyne Cycloisomerization via 5-Endo-Dig Cyclization
 for the Synthesis of 3-(Inden-1-yl)indole Derivatives.
;
_journal_issue 24
_journal_name_full 'Organic letters'
_journal_page_first 6512
_journal_page_last 6515
_journal_paper_doi 10.1021/acs.orglett.6b03544
_journal_volume 18
_journal_year 2016
_chemical_formula_sum 'C36 H27 N O2 S'
_chemical_formula_weight 537.65
_space_group_IT_number 148
_space_group_name_Hall '-R 3'
_space_group_name_H-M_alt 'R -3 :H'
_symmetry_cell_setting trigonal
_symmetry_space_group_name_H-M 'R -3 :H'
_atom_sites_solution_hydrogens geom
_atom_sites_solution_primary direct
_atom_sites_solution_secondary difmap
_audit_creation_method SHELXL-97
_cell_angle_alpha 90.00
_cell_angle_beta 90.00
_cell_angle_gamma 120.00
_cell_formula_units_Z 18
_cell_length_a 37.5582(9)
_cell_length_b 37.5582(9)
_cell_length_c 9.9323(3)
_cell_measurement_reflns_used 250
_cell_measurement_temperature 298(2)
_cell_measurement_theta_max 27.15
_cell_measurement_theta_min 1.08
_cell_volume 12133.6(6)
_computing_cell_refinement 'SMART APEX II'
_computing_data_collection 'SMART APEX II (Bruker,2010)'
_computing_data_reduction 'SAINT (Bruker,2000)'
_computing_molecular_graphics 'Ortep-3v2 for windows (Farrugia, 1997)'
_computing_publication_material 'PLATON (Spek, 2008)'
_computing_structure_refinement 'SHELXL-97 (Sheldrick, 2008)'
_computing_structure_solution 'SHELXS-97 (Sheldrick, 2008)'
_diffrn_ambient_temperature 298(2)
_diffrn_measured_fraction_theta_full 0.995
_diffrn_measured_fraction_theta_max 0.995
_diffrn_measurement_device_type 'CCD area detector'
_diffrn_measurement_method 'phi and omega scans'
_diffrn_radiation_monochromator graphite
_diffrn_radiation_source 'fine-focus sealed tube'
_diffrn_radiation_type MoK\a
_diffrn_radiation_wavelength 0.71073
_diffrn_reflns_av_R_equivalents 0.0765
_diffrn_reflns_av_sigmaI/netI 0.0777
_diffrn_reflns_limit_h_max 47
_diffrn_reflns_limit_h_min -48
_diffrn_reflns_limit_k_max 48
_diffrn_reflns_limit_k_min -48
_diffrn_reflns_limit_l_max 12
_diffrn_reflns_limit_l_min -12
_diffrn_reflns_number 28593
_diffrn_reflns_theta_full 27.15
_diffrn_reflns_theta_max 27.15
_diffrn_reflns_theta_min 1.08
_exptl_absorpt_coefficient_mu 0.155
_exptl_absorpt_correction_T_max 0.9664
_exptl_absorpt_correction_T_min 0.8723
_exptl_absorpt_correction_type multi-scan
_exptl_absorpt_process_details
;
'XPREP' - A PROGRAM DATA PREPARATION & RECIPROCAL 
SPACE EXPLORATION,
Bruker Analytical X-ray Systems, 1997
;
_exptl_crystal_colour yellow
_exptl_crystal_density_diffrn 1.324
_exptl_crystal_density_method 'not measured'
_exptl_crystal_description cube
_exptl_crystal_F_000 5076
_exptl_crystal_size_max 0.24
_exptl_crystal_size_mid 0.22
_exptl_crystal_size_min 0.22
_refine_diff_density_max 0.197
_refine_diff_density_min -0.303
_refine_diff_density_rms 0.044
_refine_ls_extinction_method none
_refine_ls_goodness_of_fit_ref 0.984
_refine_ls_hydrogen_treatment noref
_refine_ls_matrix_type full
_refine_ls_number_parameters 361
_refine_ls_number_reflns 5232
_refine_ls_number_restraints 0
_refine_ls_restrained_S_all 0.984
_refine_ls_R_factor_all 0.1190
_refine_ls_R_factor_gt 0.0530
_refine_ls_shift/su_max 0.029
_refine_ls_shift/su_mean 0.001
_refine_ls_structure_factor_coef Fsqd
_refine_ls_weighting_details 'calc w=1/[\s^2^(Fo^2^)+(0.1633P)^2^+15.4055P] where P=(Fo^2^+2Fc^2^)/3'
_refine_ls_weighting_scheme calc
_refine_ls_wR_factor_gt 0.1584
_refine_ls_wR_factor_ref 0.2213
_reflns_number_gt 2864
_reflns_number_total 5977
_reflns_threshold_expression >2sigma(I)
_cod_data_source_file ol6b03544_si_002.cif
_cod_data_source_block UJ1
_cod_depositor_comments
;
The following automatic conversions were performed:

data item '_symmetry_cell_setting' value 'Trigonal' was changed to
'trigonal' in accordance with the
/home/saulius/struct/COD-crude-data/automatic-downloads/DataCite-retrospective/ACS/depositions/lib/dictionaries/cif_core.dic
dictionary named 'cif_core.dic' version 2.4.2 last updated on
2011-04-26.

Automatic conversion script
Id: cif_fix_values 6909 2019-04-08 15:41:33Z antanas 
;
_cod_original_cell_volume 12133.6(8)
_cod_original_sg_symbol_H-M R-3
_cod_database_code 1555995

loop_
_symmetry_equiv_pos_as_xyz
'x, y, z'
'-y, x-y, z'
'-x+y, -x, z'
'x+2/3, y+1/3, z+1/3'
'-y+2/3, x-y+1/3, z+1/3'
'-x+y+2/3, -x+1/3, z+1/3'
'x+1/3, y+2/3, z+2/3'
'-y+1/3, x-y+2/3, z+2/3'
'-x+y+1/3, -x+2/3, z+2/3'
'-x, -y, -z'
'y, -x+y, -z'
'x-y, x, -z'
'-x+2/3, -y+1/3, -z+1/3'
'y+2/3, -x+y+1/3, -z+1/3'
'x-y+2/3, x+1/3, -z+1/3'
'-x+1/3, -y+2/3, -z+2/3'
'y+1/3, -x+y+2/3, -z+2/3'
'x-y+1/3, x+2/3, -z+2/3'

loop_
_atom_site_label
_atom_site_type_symbol
_atom_site_fract_x
_atom_site_fract_y
_atom_site_fract_z
_atom_site_U_iso_or_equiv
_atom_site_adp_type
_atom_site_occupancy
_atom_site_symmetry_multiplicity
_atom_site_calc_flag
_atom_site_refinement_flags
S1 S 0.31019(3) 0.07614(3) 0.25653(12) 0.0468(4) Uani 1 1 d .
C36 C 0.16396(13) -0.06975(13) 0.2446(5) 0.0480(11) Uani 1 1 d .
H36 H 0.1798 -0.0503 0.1799 0.058 Uiso 1 1 calc R
C37 C 0.12591(12) -0.08769(12) 0.4498(5) 0.0456(11) Uani 1 1 d .
H37 H 0.1157 -0.0805 0.5239 0.055 Uiso 1 1 calc R
O1 O 0.31502(9) 0.04654(10) 0.3307(3) 0.0573(9) Uani 1 1 d .
O2 O 0.33174(9) 0.11833(9) 0.2948(3) 0.0627(9) Uani 1 1 d .
C1 C 0.33525(16) 0.06241(17) -0.3349(5) 0.0699(15) Uani 1 1 d .
H1A H 0.3484 0.0892 -0.3752 0.105 Uiso 1 1 calc R
H1B H 0.3083 0.0460 -0.3727 0.105 Uiso 1 1 calc R
H1C H 0.3513 0.0495 -0.3524 0.105 Uiso 1 1 calc R
C2 C 0.33183(12) 0.06625(13) -0.1866(5) 0.0473(11) Uani 1 1 d .
C3 C 0.34477(13) 0.10416(14) -0.1279(5) 0.0552(12) Uani 1 1 d .
H3 H 0.3576 0.1277 -0.1809 0.066 Uiso 1 1 calc R
C4 C 0.33908(12) 0.10783(13) 0.0065(5) 0.0532(12) Uani 1 1 d .
H4 H 0.3481 0.1336 0.0441 0.064 Uiso 1 1 calc R
C5 C 0.31976(11) 0.07280(11) 0.0862(4) 0.0414(10) Uani 1 1 d .
N1 N 0.26030(9) 0.06049(9) 0.2644(4) 0.0433(9) Uani 1 1 d .
C7 C 0.22985(11) 0.02224(11) 0.3142(4) 0.0426(10) Uani 1 1 d .
H7 H 0.2346 0.0019 0.3482 0.051 Uiso 1 1 calc R
C8 C 0.19247(11) 0.01935(11) 0.3053(4) 0.0374(10) Uani 1 1 d .
C9 C 0.15195(11) -0.01550(11) 0.3582(4) 0.0389(10) Uani 1 1 d .
C10 C 0.14225(12) -0.00380(11) 0.4960(4) 0.0409(11) Uani 1 1 d .
C11 C 0.16855(12) 0.00638(11) 0.6160(4) 0.0426(10) Uani 1 1 d .
C12 C 0.19633(12) -0.00730(13) 0.6355(5) 0.0507(12) Uani 1 1 d .
H12 H 0.1993 -0.0231 0.5691 0.061 Uiso 1 1 calc R
C13 C 0.21971(14) 0.00197(14) 0.7517(5) 0.0617(13) Uani 1 1 d .
H13 H 0.2382 -0.0074 0.7624 0.074 Uiso 1 1 calc R
C14 C 0.21548(15) 0.02517(15) 0.8516(6) 0.0665(14) Uani 1 1 d .
H14 H 0.2308 0.0311 0.9303 0.080 Uiso 1 1 calc R
C15 C 0.30749(12) 0.03427(12) 0.0302(5) 0.0457(11) Uani 1 1 d .
H15 H 0.2952 0.0107 0.0831 0.055 Uiso 1 1 calc R
C16 C 0.31397(12) 0.03189(14) -0.1046(5) 0.0490(12) Uani 1 1 d .
H16 H 0.3061 0.0063 -0.1421 0.059 Uiso 1 1 calc R
C17 C 0.24116(12) 0.08247(11) 0.2207(4) 0.0414(10) Uani 1 1 d .
C18 C 0.25821(14) 0.12103(12) 0.1624(4) 0.0500(11) Uani 1 1 d .
H18 H 0.2861 0.1363 0.1427 0.060 Uiso 1 1 calc R
C19 C 0.23201(15) 0.13557(13) 0.1349(5) 0.0545(12) Uani 1 1 d .
H19 H 0.2423 0.1613 0.0952 0.065 Uiso 1 1 calc R
C20 C 0.19047(14) 0.11273(12) 0.1650(4) 0.0507(11) Uani 1 1 d .
H20 H 0.1737 0.1239 0.1484 0.061 Uiso 1 1 calc R
C21 C 0.17354(13) 0.07396(12) 0.2187(4) 0.0443(10) Uani 1 1 d .
H21 H 0.1455 0.0587 0.2359 0.053 Uiso 1 1 calc R
C22 C 0.19908(11) 0.05758(11) 0.2474(4) 0.0376(10) Uani 1 1 d .
C23 C 0.11534(11) -0.01996(11) 0.2731(5) 0.0433(11) Uani 1 1 d .
C24 C 0.08910(12) -0.01353(12) 0.3548(5) 0.0455(11) Uani 1 1 d .
C25 C 0.10652(12) -0.00358(13) 0.4902(5) 0.0504(12) Uani 1 1 d .
H25 H 0.0946 0.0022 0.5627 0.061 Uiso 1 1 calc R
C26 C 0.18853(15) 0.03934(14) 0.8339(5) 0.0636(14) Uani 1 1 d .
H26 H 0.1858 0.0551 0.9009 0.076 Uiso 1 1 calc R
C27 C 0.16548(14) 0.03058(12) 0.7185(5) 0.0528(12) Uani 1 1 d .
H27 H 0.1476 0.0408 0.7079 0.063 Uiso 1 1 calc R
C28 C 0.05354(13) -0.01604(13) 0.3023(6) 0.0558(13) Uani 1 1 d .
H28 H 0.0361 -0.0113 0.3563 0.067 Uiso 1 1 calc R
C29 C 0.04498(14) -0.02567(13) 0.1684(6) 0.0604(13) Uani 1 1 d .
H29 H 0.0214 -0.0276 0.1313 0.072 Uiso 1 1 calc R
C30 C 0.07092(14) -0.03260(13) 0.0882(6) 0.0593(13) Uani 1 1 d .
H30 H 0.0645 -0.0392 -0.0022 0.071 Uiso 1 1 calc R
C31 C 0.10653(13) -0.02982(13) 0.1405(5) 0.0509(12) Uani 1 1 d .
H31 H 0.1239 -0.0346 0.0864 0.061 Uiso 1 1 calc R
C32 C 0.14866(11) -0.05820(11) 0.3540(4) 0.0386(10) Uani 1 1 d .
C33 C 0.11817(13) -0.12753(12) 0.4371(5) 0.0520(12) Uani 1 1 d .
H33 H 0.1029 -0.1469 0.5027 0.062 Uiso 1 1 calc R
C34 C 0.13286(13) -0.13883(13) 0.3280(5) 0.0551(13) Uani 1 1 d .
H34 H 0.1273 -0.1658 0.3194 0.066 Uiso 1 1 calc R
C35 C 0.15582(13) -0.10994(12) 0.2314(5) 0.0516(12) Uani 1 1 d .
H35 H 0.1658 -0.1174 0.1575 0.062 Uiso 1 1 calc R

loop_
_atom_site_aniso_label
_atom_site_aniso_U_11
_atom_site_aniso_U_22
_atom_site_aniso_U_33
_atom_site_aniso_U_23
_atom_site_aniso_U_13
_atom_site_aniso_U_12
S1 0.0374(5) 0.0501(6) 0.0456(9) -0.0045(5) -0.0018(5) 0.0163(5)
C36 0.053(2) 0.050(2) 0.044(3) -0.003(2) 0.003(2) 0.028(2)
C37 0.047(2) 0.043(2) 0.045(3) 0.000(2) 0.006(2) 0.0214(18)
O1 0.0523(18) 0.076(2) 0.049(2) 0.0084(16) -0.0003(15) 0.0367(16)
O2 0.0530(18) 0.0548(18) 0.058(3) -0.0179(16) -0.0039(15) 0.0104(15)
C1 0.078(4) 0.081(4) 0.051(4) -0.001(3) 0.012(3) 0.040(3)
C2 0.048(2) 0.056(3) 0.041(3) 0.000(2) 0.004(2) 0.029(2)
C3 0.057(3) 0.052(3) 0.048(4) 0.008(2) 0.012(2) 0.021(2)
C4 0.050(2) 0.043(2) 0.055(4) -0.003(2) 0.006(2) 0.015(2)
C5 0.036(2) 0.043(2) 0.041(3) -0.0048(19) -0.0024(18) 0.0172(17)
N1 0.0392(17) 0.0415(18) 0.046(2) 0.0044(16) 0.0064(15) 0.0182(14)
C7 0.042(2) 0.038(2) 0.044(3) 0.0045(18) 0.0073(18) 0.0164(17)
C8 0.0367(19) 0.040(2) 0.035(3) 0.0001(17) 0.0031(17) 0.0191(16)
C9 0.0369(19) 0.0376(19) 0.042(3) 0.0006(18) 0.0050(18) 0.0183(16)
C10 0.043(2) 0.0342(19) 0.044(3) -0.0002(18) 0.006(2) 0.0181(17)
C11 0.043(2) 0.037(2) 0.042(3) -0.0020(19) -0.0007(19) 0.0161(17)
C12 0.043(2) 0.050(2) 0.055(4) -0.007(2) -0.002(2) 0.0203(19)
C13 0.049(3) 0.071(3) 0.061(4) -0.007(3) -0.011(2) 0.027(2)
C14 0.064(3) 0.068(3) 0.062(4) -0.014(3) -0.019(3) 0.029(3)
C15 0.047(2) 0.043(2) 0.048(4) 0.001(2) -0.006(2) 0.0230(19)
C16 0.056(3) 0.051(3) 0.045(4) -0.007(2) -0.006(2) 0.031(2)
C17 0.047(2) 0.039(2) 0.038(3) -0.0036(18) -0.0003(18) 0.0215(18)
C18 0.059(3) 0.038(2) 0.046(3) 0.0015(19) 0.006(2) 0.019(2)
C19 0.071(3) 0.045(2) 0.047(3) 0.005(2) 0.006(2) 0.029(2)
C20 0.064(3) 0.050(2) 0.045(3) -0.002(2) -0.003(2) 0.034(2)
C21 0.053(3) 0.044(2) 0.038(3) -0.0022(19) -0.002(2) 0.026(2)
C22 0.042(2) 0.038(2) 0.033(3) -0.0037(17) -0.0012(17) 0.0188(17)
C23 0.039(2) 0.037(2) 0.052(4) -0.001(2) -0.001(2) 0.0182(17)
C24 0.043(2) 0.040(2) 0.055(4) 0.002(2) 0.002(2) 0.0211(18)
C25 0.053(2) 0.055(3) 0.049(4) 0.001(2) 0.010(2) 0.032(2)
C26 0.072(3) 0.058(3) 0.054(4) -0.012(2) -0.003(3) 0.027(3)
C27 0.059(3) 0.043(2) 0.055(4) -0.002(2) 0.000(2) 0.025(2)
C28 0.046(2) 0.054(3) 0.071(4) -0.001(2) 0.000(2) 0.029(2)
C29 0.056(3) 0.058(3) 0.073(4) -0.003(2) -0.015(3) 0.033(2)
C30 0.063(3) 0.057(3) 0.060(4) -0.001(2) -0.013(3) 0.032(2)
C31 0.052(3) 0.052(2) 0.047(4) -0.004(2) -0.003(2) 0.025(2)
C32 0.0350(19) 0.040(2) 0.041(3) -0.0024(18) 0.0003(18) 0.0187(17)
C33 0.055(3) 0.041(2) 0.056(4) 0.005(2) 0.004(2) 0.021(2)
C34 0.060(3) 0.043(2) 0.064(4) -0.005(2) -0.006(2) 0.027(2)
C35 0.062(3) 0.052(2) 0.049(3) -0.009(2) 0.001(2) 0.034(2)

loop_
_atom_type_symbol
_atom_type_description
_atom_type_scat_dispersion_real
_atom_type_scat_dispersion_imag
_atom_type_scat_source
C C 0.0033 0.0016 'International Tables Vol C Tables 4.2.6.8 and 6.1.1.4'
H H 0.0000 0.0000 'International Tables Vol C Tables 4.2.6.8 and 6.1.1.4'
N N 0.0061 0.0033 'International Tables Vol C Tables 4.2.6.8 and 6.1.1.4'
O O 0.0106 0.0060 'International Tables Vol C Tables 4.2.6.8 and 6.1.1.4'
S S 0.1246 0.1234 'International Tables Vol C Tables 4.2.6.8 and 6.1.1.4'

loop_
_geom_angle_atom_site_label_1
_geom_angle_atom_site_label_2
_geom_angle_atom_site_label_3
_geom_angle
O1 S1 O2 120.6(2)
O1 S1 N1 105.18(17)
O2 S1 N1 107.09(17)
O1 S1 C5 109.6(2)
O2 S1 C5 108.38(19)
N1 S1 C5 104.85(18)
C35 C36 C32 120.7(4)
C35 C36 H36 120.1
C32 C36 H36 119.2
C33 C37 C32 121.1(4)
C33 C37 H37 119.5
C32 C37 H37 119.4
C2 C1 H1A 109.2
C2 C1 H1B 109.3
H1A C1 H1B 109.5
C2 C1 H1C 109.8
H1A C1 H1C 109.5
H1B C1 H1C 109.5
C16 C2 C3 118.0(4)
C16 C2 C1 121.1(4)
C3 C2 C1 120.8(4)
C4 C3 C2 121.5(4)
C4 C3 H3 119.6
C2 C3 H3 119.0
C3 C4 C5 119.6(4)
C3 C4 H4 120.3
C5 C4 H4 120.1
C4 C5 C15 120.0(4)
C4 C5 S1 120.9(3)
C15 C5 S1 119.2(3)
C17 N1 C7 108.4(3)
C17 N1 S1 126.5(3)
C7 N1 S1 125.2(3)
C8 C7 N1 109.9(3)
C8 C7 H7 124.9
N1 C7 H7 125.2
C7 C8 C22 106.8(3)
C7 C8 C9 126.7(3)
C22 C8 C9 126.3(3)
C10 C9 C8 109.9(3)
C10 C9 C32 114.4(3)
C8 C9 C32 114.2(3)
C10 C9 C23 101.1(3)
C8 C9 C23 110.9(3)
C32 C9 C23 105.5(3)
C25 C10 C11 125.1(4)
C25 C10 C9 110.0(4)
C11 C10 C9 124.9(3)
C12 C11 C27 117.3(4)
C12 C11 C10 123.2(4)
C27 C11 C10 119.5(4)
C11 C12 C13 121.5(4)
C11 C12 H12 119.0
C13 C12 H12 119.5
C14 C13 C12 119.9(5)
C14 C13 H13 120.3
C12 C13 H13 119.9
C26 C14 C13 119.6(5)
C26 C14 H14 120.3
C13 C14 H14 120.1
C16 C15 C5 118.6(4)
C16 C15 H15 120.7
C5 C15 H15 120.6
C15 C16 C2 122.2(4)
C15 C16 H16 119.1
C2 C16 H16 118.6
C18 C17 C22 123.7(4)
C18 C17 N1 129.7(4)
C22 C17 N1 106.7(3)
C19 C18 C17 116.8(4)
C19 C18 H18 121.7
C17 C18 H18 121.5
C18 C19 C20 121.4(4)
C18 C19 H19 119.5
C20 C19 H19 119.1
C21 C20 C19 121.4(4)
C21 C20 H20 119.6
C19 C20 H20 119.0
C20 C21 C22 119.2(4)
C20 C21 H21 120.5
C22 C21 H21 120.3
C17 C22 C21 117.3(3)
C17 C22 C8 108.3(3)
C21 C22 C8 134.4(3)
C31 C23 C24 121.0(4)
C31 C23 C9 129.6(4)
C24 C23 C9 109.4(4)
C23 C24 C28 120.7(5)
C23 C24 C25 108.4(4)
C28 C24 C25 130.9(4)
C10 C25 C24 111.0(4)
C10 C25 H25 124.4
C24 C25 H25 124.6
C27 C26 C14 120.9(5)
C27 C26 H26 119.3
C14 C26 H26 119.8
C26 C27 C11 120.8(4)
C26 C27 H27 119.9
C11 C27 H27 119.3
C29 C28 C24 118.1(5)
C29 C28 H28 121.0
C24 C28 H28 121.0
C30 C29 C28 121.0(5)
C30 C29 H29 119.4
C28 C29 H29 119.7
C29 C30 C31 120.9(5)
C29 C30 H30 119.5
C31 C30 H30 119.6
C23 C31 C30 118.4(4)
C23 C31 H31 120.5
C30 C31 H31 121.1
C37 C32 C36 118.1(4)
C37 C32 C9 120.6(3)
C36 C32 C9 120.7(4)
C34 C33 C37 120.5(4)
C34 C33 H33 119.7
C37 C33 H33 119.8
C33 C34 C35 119.6(4)
C33 C34 H34 119.8
C35 C34 H34 120.5
C36 C35 C34 120.0(4)
C36 C35 H35 120.1
C34 C35 H35 119.9

loop_
_geom_bond_atom_site_label_1
_geom_bond_atom_site_label_2
_geom_bond_distance
S1 O1 1.419(3)
S1 O2 1.424(3)
S1 N1 1.662(3)
S1 C5 1.747(5)
C36 C35 1.388(6)
C36 C32 1.396(6)
C36 H36 0.9300
C37 C33 1.380(5)
C37 C32 1.384(6)
C37 H37 0.9300
C1 C2 1.492(6)
C1 H1A 0.9600
C1 H1B 0.9600
C1 H1C 0.9600
C2 C16 1.383(6)
C2 C3 1.383(6)
C3 C4 1.369(6)
C3 H3 0.9300
C4 C5 1.389(6)
C4 H4 0.9300
C5 C15 1.396(5)
N1 C17 1.407(5)
N1 C7 1.405(5)
C7 C8 1.356(5)
C7 H7 0.9300
C8 C22 1.448(5)
C8 C9 1.521(5)
C9 C10 1.536(6)
C9 C32 1.546(5)
C9 C23 1.549(6)
C10 C25 1.347(5)
C10 C11 1.472(6)
C11 C12 1.388(5)
C11 C27 1.407(6)
C12 C13 1.385(6)
C12 H12 0.9300
C13 C14 1.381(7)
C13 H13 0.9300
C14 C26 1.370(6)
C14 H14 0.9300
C15 C16 1.371(6)
C15 H15 0.9300
C16 H16 0.9300
C17 C18 1.384(5)
C17 C22 1.402(5)
C18 C19 1.371(6)
C18 H18 0.9300
C19 C20 1.386(6)
C19 H19 0.9300
C20 C21 1.372(5)
C20 H20 0.9300
C21 C22 1.404(5)
C21 H21 0.9300
C23 C31 1.363(6)
C23 C24 1.388(6)
C24 C28 1.392(6)
C24 C25 1.460(6)
C25 H25 0.9300
C26 C27 1.374(7)
C26 H26 0.9300
C27 H27 0.9300
C28 C29 1.373(7)
C28 H28 0.9300
C29 C30 1.381(7)
C29 H29 0.9300
C30 C31 1.390(6)
C30 H30 0.9300
C31 H31 0.9300
C33 C34 1.375(6)
C33 H33 0.9300
C34 C35 1.380(6)
C34 H34 0.9300
C35 H35 0.9300
